data_4105593
loop_
_publ_author_name
'Tae Hwan Noh'
'Eunjung Heo'
'Kang Hyun Park'
'Ok-Sang Jung'

_publ_section_title
;
 Motion of an Isolated Water Molecule within a Flexible Coordination Cage:
 Structural Properties and Catalytic Effects of Ionic Palladium(II)
 Complexes
;
_journal_name_full 'Journal of the American Chemical Society'
_journal_page_first 1236
_journal_page_last 1239
_journal_paper_doi 10.1021/ja1093925
_journal_volume 133
_journal_year 2011
_chemical_formula_moiety
;
C72 H96 N18 O18 Pd3, 3(C3 H6 O), 6(B F4), H2 O
;
_chemical_formula_sum 'C81 H116 B6 F24 N18 O22 Pd3'
_chemical_formula_weight 2533.98
_chemical_name_systematic
; 
 ? 
;
_space_group_IT_number 146
_symmetry_cell_setting hexagonal
_symmetry_space_group_name_Hall 'R 3'
_symmetry_space_group_name_H-M 'R 3 :H'
_atom_sites_solution_hydrogens geom
_atom_sites_solution_primary direct
_atom_sites_solution_secondary difmap
_audit_creation_method SHELXL-97
_cell_angle_alpha 90.00
_cell_angle_beta 90.00
_cell_angle_gamma 120.00
_cell_formula_units_Z 3
_cell_length_a 15.5209(6)
_cell_length_b 15.5209(6)
_cell_length_c 39.8268(18)
_cell_measurement_reflns_used 5929
_cell_measurement_temperature 296(2)
_cell_measurement_theta_max 24.03
_cell_measurement_theta_min 2.55
_cell_volume 8308.8(6)
_computing_cell_refinement 'Bruker APEX2'
_computing_data_collection 'Bruker APEX2'
_computing_data_reduction 'Bruker APEX2'
_computing_molecular_graphics 'Bruker SHELXTL'
_computing_publication_material 'Bruker SHELXTL'
_computing_structure_refinement 'SHELXL-97 (Sheldrick, 2008)'
_computing_structure_solution 'SHELXS-97 (Sheldrick, 2008)'
_diffrn_ambient_temperature 296(2)
_diffrn_measured_fraction_theta_full 1.000
_diffrn_measured_fraction_theta_max 1.000
_diffrn_measurement_device_type 'Bruker APEX-II CCD'
_diffrn_measurement_method '\f and \w scans'
_diffrn_radiation_monochromator graphite
_diffrn_radiation_source 'fine-focus sealed tube'
_diffrn_radiation_type MoK\a
_diffrn_radiation_wavelength 0.71073
_diffrn_reflns_av_R_equivalents 0.0292
_diffrn_reflns_av_sigmaI/netI 0.0420
_diffrn_reflns_limit_h_max 19
_diffrn_reflns_limit_h_min -16
_diffrn_reflns_limit_k_max 15
_diffrn_reflns_limit_k_min -19
_diffrn_reflns_limit_l_max 39
_diffrn_reflns_limit_l_min -49
_diffrn_reflns_number 15285
_diffrn_reflns_theta_full 26.50
_diffrn_reflns_theta_max 26.50
_diffrn_reflns_theta_min 1.53
_diffrn_standards_number 0
_exptl_absorpt_coefficient_mu 0.593
_exptl_absorpt_correction_T_max 0.8421
_exptl_absorpt_correction_T_min 0.7362
_exptl_absorpt_correction_type multi-scan
_exptl_absorpt_process_details SADABS
_exptl_crystal_colour yellow
_exptl_crystal_density_diffrn 1.519
_exptl_crystal_description triangle
_exptl_crystal_F_000 3864
_exptl_crystal_size_max 0.55
_exptl_crystal_size_mid 0.34
_exptl_crystal_size_min 0.30
_refine_diff_density_max 0.844
_refine_diff_density_min -0.445
_refine_diff_density_rms 0.072
_refine_ls_abs_structure_details 'Flack H D (1983), Acta Cryst. A39, 876-881'
_refine_ls_abs_structure_Flack 0.06(4)
_refine_ls_extinction_method none
_refine_ls_goodness_of_fit_ref 1.038
_refine_ls_hydrogen_treatment constr
_refine_ls_matrix_type full
_refine_ls_number_parameters 463
_refine_ls_number_reflns 6243
_refine_ls_number_restraints 25
_refine_ls_restrained_S_all 1.047
_refine_ls_R_factor_all 0.0625
_refine_ls_R_factor_gt 0.0505
_refine_ls_shift/su_max 0.000
_refine_ls_shift/su_mean 0.000
_refine_ls_structure_factor_coef Fsqd
_refine_ls_weighting_details 'calc w=1/[\s^2^(Fo^2^)+(0.0961P)^2^+0.1703P] where P=(Fo^2^+2Fc^2^)/3'
_refine_ls_weighting_scheme calc
_refine_ls_wR_factor_gt 0.1333
_refine_ls_wR_factor_ref 0.1466
_reflns_number_gt 5071
_reflns_number_total 6243
_reflns_threshold_expression >2sigma(I)
_cod_data_source_file ja1093925_si_002.cif
_cod_data_source_block nth
_cod_original_sg_symbol_Hall R3
_cod_original_sg_symbol_H-M 'R 3'
_cod_database_code 4105593

loop_
_symmetry_equiv_pos_as_xyz
'x, y, z'
'-y, x-y, z'
'-x+y, -x, z'
'x+2/3, y+1/3, z+1/3'
'-y+2/3, x-y+1/3, z+1/3'
'-x+y+2/3, -x+1/3, z+1/3'
'x+1/3, y+2/3, z+2/3'
'-y+1/3, x-y+2/3, z+2/3'
'-x+y+1/3, -x+2/3, z+2/3'

loop_
_atom_site_label
_atom_site_type_symbol
_atom_site_fract_x
_atom_site_fract_y
_atom_site_fract_z
_atom_site_U_iso_or_equiv
_atom_site_adp_type
_atom_site_occupancy
_atom_site_symmetry_multiplicity
_atom_site_calc_flag
_atom_site_refinement_flags
Pd1 Pd -0.01961(3) 0.35201(3) -0.1623(2) 0.06921(16) Uani 1 1 d .
O1 O -0.3271(4) -0.0218(5) -0.2741(3) 0.113(2) Uani 1 1 d .
O2 O -0.2086(3) -0.0622(4) -0.2650(3) 0.0806(12) Uani 1 1 d .
O3 O -0.1003(6) -0.1944(6) -0.3218(3) 0.113(2) Uani 1 1 d .
O4 O -0.3173(4) 0.0055(5) -0.0411(3) 0.1048(18) Uani 1 1 d .
O5 O -0.2055(4) -0.0440(4) -0.0515(3) 0.0781(12) Uani 1 1 d .
O6 O -0.1141(4) -0.1932(4) 0.0057(3) 0.0913(15) Uani 1 1 d .
N1 N -0.0931(4) 0.2368(4) -0.1949(3) 0.0605(11) Uani 1 1 d .
N2 N -0.0998(5) -0.0476(5) -0.3238(3) 0.0898(18) Uani 1 1 d .
N3 N -0.0851(4) 0.2513(4) -0.1248(3) 0.0650(12) Uani 1 1 d .
N4 N -0.0985(4) -0.0401(4) 0.0065(3) 0.0712(13) Uani 1 1 d .
N5 N 0.0465(5) 0.4544(4) -0.2009(3) 0.0897(19) Uani 1 1 d .
N6 N 0.0547(6) 0.4692(5) -0.1299(3) 0.104(2) Uani 1 1 d .
C1 C -0.0531(5) 0.1808(5) -0.2040(3) 0.0679(16) Uani 1 1 d .
H1 H 0.0095 0.1974 -0.1959 0.082 Uiso 1 1 calc R
C2 C -0.1014(5) 0.1004(5) -0.2248(3) 0.0707(15) Uani 1 1 d .
H2 H -0.0734 0.0613 -0.2301 0.085 Uiso 1 1 calc R
C3 C -0.1937(4) 0.0782(5) -0.2378(3) 0.0679(14) Uani 1 1 d .
C4 C -0.2329(5) 0.1381(5) -0.2286(3) 0.0779(18) Uani 1 1 d .
H4 H -0.2943 0.1252 -0.2369 0.094 Uiso 1 1 calc R
C5 C -0.1803(5) 0.2160(6) -0.2074(3) 0.0801(19) Uani 1 1 d .
H5 H -0.2066 0.2561 -0.2015 0.096 Uiso 1 1 calc R
C6 C -0.2532(5) -0.0076(6) -0.2610(3) 0.0807(19) Uani 1 1 d .
C7 C -0.2524(6) -0.1416(6) -0.2899(3) 0.091(2) Uani 1 1 d .
H7A H -0.3240 -0.1695 -0.2904 0.109 Uiso 1 1 calc R
H7B H -0.2388 -0.1942 -0.2839 0.109 Uiso 1 1 calc R
C8 C -0.2102(6) -0.1021(8) -0.3237(3) 0.097(2) Uani 1 1 d .
H8A H -0.2343 -0.1569 -0.3395 0.117 Uiso 1 1 calc R
H8B H -0.2334 -0.0577 -0.3312 0.117 Uiso 1 1 calc R
C9 C -0.0543(7) -0.1058(7) -0.3237(3) 0.089(2) Uani 1 1 d .
C10 C -0.0483(5) 0.1922(5) -0.1155(3) 0.0729(17) Uani 1 1 d .
H10 H 0.0112 0.2030 -0.1249 0.088 Uiso 1 1 calc R
C11 C -0.0964(5) 0.1163(6) -0.0925(3) 0.0786(17) Uani 1 1 d .
H11 H -0.0695 0.0768 -0.0863 0.094 Uiso 1 1 calc R
C12 C -0.1855(5) 0.0999(5) -0.0787(3) 0.0680(14) Uani 1 1 d .
C13 C -0.2210(5) 0.1607(6) -0.0881(3) 0.0729(16) Uani 1 1 d .
H13 H -0.2797 0.1521 -0.0787 0.088 Uiso 1 1 calc R
C14 C -0.1712(5) 0.2338(5) -0.1110(3) 0.0732(17) Uani 1 1 d .
H14 H -0.1978 0.2733 -0.1173 0.088 Uiso 1 1 calc R
C15 C -0.2438(5) 0.0168(6) -0.0553(3) 0.0745(16) Uani 1 1 d .
C16 C -0.2528(5) -0.1218(6) -0.0276(3) 0.086(2) Uani 1 1 d .
H16A H -0.2451 -0.1777 -0.0342 0.103 Uiso 1 1 calc R
H16B H -0.3234 -0.1441 -0.0268 0.103 Uiso 1 1 calc R
C17 C -0.2073(6) -0.0855(7) 0.0071(3) 0.086(2) Uani 1 1 d .
H17A H -0.2245 -0.0371 0.0151 0.103 Uiso 1 1 calc R
H17B H -0.2351 -0.1412 0.0225 0.103 Uiso 1 1 calc R
C18 C -0.0619(6) -0.1041(6) 0.0063(3) 0.0733(16) Uani 1 1 d .
C19 C -0.0289(11) 0.4516(13) -0.2264(5) 0.193(9) Uani 1 1 d .
H19A H -0.0646 0.3865 -0.2362 0.290 Uiso 1 1 calc R
H19B H 0.0056 0.5000 -0.2436 0.290 Uiso 1 1 calc R
H19C H -0.0749 0.4663 -0.2152 0.290 Uiso 1 1 calc R
C20 C 0.1112(8) 0.4344(7) -0.2200(3) 0.103(3) Uani 1 1 d .
H20A H 0.0753 0.3674 -0.2283 0.154 Uiso 1 1 calc R
H20B H 0.1651 0.4421 -0.2060 0.154 Uiso 1 1 calc R
H20C H 0.1371 0.4799 -0.2385 0.154 Uiso 1 1 calc R
C21 C 0.0928(13) 0.5528(10) -0.1856(4) 0.149(5) Uani 1 1 d U
H21A H 0.1456 0.6000 -0.2001 0.179 Uiso 1 1 calc R
H21B H 0.0438 0.5738 -0.1833 0.179 Uiso 1 1 calc R
C22 C 0.1300(9) 0.5528(7) -0.1557(5) 0.154(6) Uani 1 1 d .
H22A H 0.1536 0.6176 -0.1455 0.185 Uiso 1 1 calc R
H22B H 0.1871 0.5441 -0.1588 0.185 Uiso 1 1 calc R
C23 C -0.0109(11) 0.4957(11) -0.1125(6) 0.211(10) Uani 1 1 d .
H23A H -0.0515 0.5052 -0.1285 0.317 Uiso 1 1 calc R
H23B H 0.0281 0.5562 -0.1001 0.317 Uiso 1 1 calc R
H23C H -0.0527 0.4433 -0.0973 0.317 Uiso 1 1 calc R
C24 C 0.1160(11) 0.4518(9) -0.1052(4) 0.148(5) Uani 1 1 d .
H24A H 0.1616 0.4377 -0.1169 0.221 Uiso 1 1 calc R
H24B H 0.0735 0.3964 -0.0911 0.221 Uiso 1 1 calc R
H24C H 0.1526 0.5101 -0.0916 0.221 Uiso 1 1 calc R
B1 B 0.2237(6) 0.2877(7) -0.1548(3) 0.087(2) Uani 1 1 d .
F1 F 0.3056(4) 0.2828(5) -0.1580(3) 0.1202(17) Uani 1 1 d .
F2 F 0.2168(11) 0.3414(12) -0.1771(5) 0.331(11) Uani 1 1 d .
F3 F 0.2253(8) 0.3234(8) -0.1240(3) 0.191(4) Uani 1 1 d .
F4 F 0.1425(5) 0.1995(7) -0.1580(4) 0.186(4) Uani 1 1 d .
B2 B -0.3333 0.3333 0.4252(4) 0.067(3) Uani 1 3 d S
F5 F -0.3333 0.3333 0.4597(3) 0.092(2) Uani 1 3 d S
F6 F -0.4178(4) 0.3325(4) 0.4136(3) 0.0982(13) Uani 1 1 d .
B3 B 0.3333 0.6667 0.2537(5) 0.089(4) Uani 1 3 d S
F7 F 0.3333 0.6667 0.2231(4) 0.231(9) Uani 1 3 d S
F8 F 0.2810(6) 0.5712(5) 0.2665(3) 0.159(3) Uani 1 1 d .
B4 B -0.6667 -0.3333 0.1007(3) 0.193(19) Uani 1 3 d SD
F9 F -0.6667 -0.3333 0.1341(3) 0.606(13) Uani 1 3 d SDU
F10 F -0.7246(9) -0.2979(11) 0.0907(3) 0.315(9) Uani 1 1 d DU
O7W O 0.0000 0.0000 -0.1664(19) 0.43(4) Uani 1 3 d S
H7C H 0.0000 0.0000 -0.1872 0.518 Uiso 1 3 d SR
H7D H 0.0442 0.0567 -0.1593 0.518 Uiso 0.33 1 d PR
O8 O -0.268(3) 0.1958(16) -0.3263(11) 0.48(3) Uani 1 1 d D
C25 C -0.121(3) 0.3122(19) -0.3022(6) 0.256(14) Uani 1 1 d D
H25A H -0.1466 0.2594 -0.2860 0.307 Uiso 1 1 calc R
H25B H -0.1319 0.3646 -0.2944 0.307 Uiso 1 1 calc R
H25C H -0.0510 0.3377 -0.3051 0.307 Uiso 1 1 calc R
C26 C -0.167(3) 0.2781(17) -0.3310(8) 0.285(18) Uani 1 1 d D
C27 C -0.145(5) 0.323(3) -0.3587(7) 0.60(6) Uani 1 1 d D
H27A H -0.1901 0.2800 -0.3757 0.725 Uiso 1 1 calc R
H27B H -0.0781 0.3397 -0.3647 0.725 Uiso 1 1 calc R
H27C H -0.1491 0.3820 -0.3570 0.725 Uiso 1 1 calc R

loop_
_atom_site_aniso_label
_atom_site_aniso_U_11
_atom_site_aniso_U_22
_atom_site_aniso_U_33
_atom_site_aniso_U_23
_atom_site_aniso_U_13
_atom_site_aniso_U_12
Pd1 0.0620(3) 0.0500(2) 0.0967(3) 0.0044(2) 0.0093(2) 0.0287(2)
O1 0.073(3) 0.128(5) 0.141(6) -0.032(4) -0.040(3) 0.053(3)
O2 0.064(3) 0.083(3) 0.088(3) -0.015(2) -0.013(2) 0.032(2)
O3 0.116(5) 0.095(5) 0.123(5) -0.014(4) -0.006(4) 0.048(4)
O4 0.091(4) 0.110(4) 0.123(5) 0.033(4) 0.039(3) 0.058(3)
O5 0.072(3) 0.083(3) 0.081(3) 0.014(2) 0.004(2) 0.040(2)
O6 0.088(3) 0.069(3) 0.104(4) 0.018(2) -0.011(3) 0.030(3)
N1 0.058(3) 0.059(3) 0.066(3) 0.011(2) 0.002(2) 0.031(2)
N2 0.085(4) 0.099(5) 0.080(4) -0.009(3) -0.007(3) 0.042(4)
N3 0.063(3) 0.061(3) 0.072(3) 0.004(2) 0.006(2) 0.031(2)
N4 0.075(3) 0.078(3) 0.057(3) 0.008(2) 0.009(2) 0.036(3)
N5 0.080(4) 0.055(3) 0.136(5) 0.017(3) 0.025(4) 0.036(3)
N6 0.093(5) 0.074(4) 0.151(7) -0.022(4) 0.010(5) 0.046(4)
C1 0.057(3) 0.067(4) 0.086(4) -0.001(3) -0.007(3) 0.036(3)
C2 0.060(3) 0.067(3) 0.089(4) -0.009(3) -0.008(3) 0.034(3)
C3 0.054(3) 0.073(4) 0.076(4) 0.002(3) -0.004(3) 0.032(3)
C4 0.055(3) 0.078(4) 0.100(5) 0.003(4) -0.007(3) 0.032(3)
C5 0.069(4) 0.090(5) 0.097(5) 0.008(4) 0.007(4) 0.052(4)
C6 0.060(4) 0.083(4) 0.085(4) -0.008(3) -0.011(3) 0.025(3)
C7 0.068(4) 0.085(5) 0.104(6) -0.021(4) -0.009(4) 0.027(4)
C8 0.085(5) 0.117(7) 0.083(5) -0.020(4) -0.025(4) 0.046(5)
C9 0.102(6) 0.093(6) 0.076(5) -0.009(4) -0.002(4) 0.052(5)
C10 0.072(4) 0.074(4) 0.084(4) 0.009(3) 0.015(3) 0.045(3)
C11 0.070(4) 0.092(5) 0.087(4) 0.002(4) 0.012(3) 0.050(4)
C12 0.066(3) 0.071(4) 0.063(3) -0.002(3) 0.000(3) 0.032(3)
C13 0.068(4) 0.085(4) 0.079(4) -0.004(3) 0.005(3) 0.048(3)
C14 0.069(4) 0.068(4) 0.092(5) 0.000(3) 0.001(3) 0.041(3)
C15 0.059(3) 0.080(4) 0.087(4) 0.007(3) 0.007(3) 0.037(3)
C16 0.060(4) 0.081(4) 0.108(6) 0.024(4) 0.000(4) 0.028(3)
C17 0.070(4) 0.103(5) 0.083(5) 0.027(4) 0.023(3) 0.042(4)
C18 0.082(4) 0.079(5) 0.058(3) 0.012(3) -0.003(3) 0.040(4)
C19 0.141(11) 0.205(15) 0.27(2) 0.149(15) 0.055(12) 0.112(11)
C20 0.116(7) 0.073(5) 0.113(6) 0.013(4) 0.034(5) 0.043(5)
C21 0.166(9) 0.107(7) 0.159(9) 0.004(6) 0.042(7) 0.055(7)
C22 0.096(7) 0.054(5) 0.265(18) -0.005(7) -0.035(9) 0.002(4)
C23 0.133(10) 0.125(9) 0.35(2) -0.122(13) 0.055(13) 0.043(8)
C24 0.164(11) 0.110(8) 0.154(11) -0.058(8) -0.046(9) 0.057(8)
B1 0.064(4) 0.080(5) 0.108(6) -0.005(5) -0.003(4) 0.030(4)
F1 0.087(3) 0.157(5) 0.129(4) -0.013(3) -0.003(3) 0.071(3)
F2 0.259(15) 0.315(17) 0.47(2) 0.201(18) -0.041(15) 0.178(14)
F3 0.195(8) 0.232(10) 0.193(7) -0.062(7) 0.015(6) 0.143(8)
F4 0.095(4) 0.140(6) 0.277(11) -0.030(6) -0.008(5) 0.024(4)
B2 0.068(4) 0.068(4) 0.067(7) 0.000 0.000 0.034(2)
F5 0.109(3) 0.109(3) 0.056(4) 0.000 0.000 0.0546(17)
F6 0.091(3) 0.116(3) 0.098(3) 0.007(3) -0.010(2) 0.059(3)
B3 0.082(6) 0.082(6) 0.104(12) 0.000 0.000 0.041(3)
F7 0.301(15) 0.301(15) 0.091(8) 0.000 0.000 0.151(8)
F8 0.135(5) 0.085(4) 0.243(9) -0.002(4) -0.025(6) 0.046(4)
B4 0.095(10) 0.095(10) 0.39(6) 0.000 0.000 0.048(5)
F9 0.607(13) 0.607(13) 0.605(18) 0.000 0.000 0.303(6)
F10 0.203(11) 0.208(11) 0.58(2) -0.018(14) -0.010(14) 0.136(10)
O7W 0.24(3) 0.24(3) 0.81(12) 0.000 0.000 0.122(13)
O8 0.48(5) 0.138(15) 0.79(7) -0.04(3) -0.16(5) 0.13(2)
C25 0.35(4) 0.18(2) 0.174(18) 0.000(16) -0.02(2) 0.08(2)
C26 0.39(4) 0.115(15) 0.21(2) 0.006(15) 0.04(3) 0.025(19)
C27 0.78(11) 0.37(6) 0.14(2) 0.05(3) 0.08(4) -0.10(5)

loop_
_atom_type_symbol
_atom_type_description
_atom_type_scat_dispersion_real
_atom_type_scat_dispersion_imag
_atom_type_scat_source
C C 0.0033 0.0016 'International Tables Vol C Tables 4.2.6.8 and 6.1.1.4'
H H 0.0000 0.0000 'International Tables Vol C Tables 4.2.6.8 and 6.1.1.4'
B B 0.0013 0.0007 'International Tables Vol C Tables 4.2.6.8 and 6.1.1.4'
N N 0.0061 0.0033 'International Tables Vol C Tables 4.2.6.8 and 6.1.1.4'
O O 0.0106 0.0060 'International Tables Vol C Tables 4.2.6.8 and 6.1.1.4'
F F 0.0171 0.0103 'International Tables Vol C Tables 4.2.6.8 and 6.1.1.4'
Pd Pd -0.9988 1.0072 'International Tables Vol C Tables 4.2.6.8 and 6.1.1.4'

loop_
_geom_angle_atom_site_label_1
_geom_angle_atom_site_label_2
_geom_angle_atom_site_label_3
_geom_angle
_geom_angle_site_symmetry_1
_geom_angle_site_symmetry_3
N3 Pd1 N1 87.0(2) . .
N3 Pd1 N6 93.6(3) . .
N1 Pd1 N6 179.4(3) . .
N3 Pd1 N5 179.5(3) . .
N1 Pd1 N5 92.6(2) . .
N6 Pd1 N5 86.7(3) . .
C6 O2 C7 116.3(6) . .
C15 O5 C16 116.6(5) . .
C5 N1 C1 119.2(6) . .
C5 N1 Pd1 120.6(5) . .
C1 N1 Pd1 120.2(4) . .
C9 N2 C9 125.7(9) 3 .
C9 N2 C8 117.9(8) 3 .
C9 N2 C8 116.4(8) . .
C14 N3 C10 117.8(6) . .
C14 N3 Pd1 121.5(5) . .
C10 N3 Pd1 120.4(4) . .
C18 N4 C18 125.5(7) . 3
C18 N4 C17 116.5(7) . .
C18 N4 C17 118.0(6) 3 .
C20 N5 C21 115.0(9) . .
C20 N5 C19 104.7(10) . .
C21 N5 C19 106.1(11) . .
C20 N5 Pd1 111.3(5) . .
C21 N5 Pd1 106.9(7) . .
C19 N5 Pd1 113.0(6) . .
C23 N6 C24 109.9(13) . .
C23 N6 C22 113.9(11) . .
C24 N6 C22 107.3(9) . .
C23 N6 Pd1 112.9(8) . .
C24 N6 Pd1 112.5(6) . .
C22 N6 Pd1 99.9(7) . .
N1 C1 C2 122.3(6) . .
N1 C1 H1 118.9 . .
C2 C1 H1 118.9 . .
C1 C2 C3 118.5(6) . .
C1 C2 H2 120.7 . .
C3 C2 H2 120.7 . .
C4 C3 C2 118.4(6) . .
C4 C3 C6 118.3(6) . .
C2 C3 C6 123.3(6) . .
C5 C4 C3 119.2(6) . .
C5 C4 H4 120.4 . .
C3 C4 H4 120.4 . .
N1 C5 C4 122.4(7) . .
N1 C5 H5 118.8 . .
C4 C5 H5 118.8 . .
O1 C6 O2 126.2(7) . .
O1 C6 C3 123.3(8) . .
O2 C6 C3 110.4(6) . .
O2 C7 C8 110.1(7) . .
O2 C7 H7A 109.6 . .
C8 C7 H7A 109.6 . .
O2 C7 H7B 109.6 . .
C8 C7 H7B 109.6 . .
H7A C7 H7B 108.1 . .
N2 C8 C7 112.4(6) . .
N2 C8 H8A 109.1 . .
C7 C8 H8A 109.1 . .
N2 C8 H8B 109.1 . .
C7 C8 H8B 109.1 . .
H8A C8 H8B 107.9 . .
O3 C9 N2 122.8(9) . 2
O3 C9 N2 122.8(9) . .
N2 C9 N2 114.3(8) 2 .
N3 C10 C11 122.0(6) . .
N3 C10 H10 119.0 . .
C11 C10 H10 119.0 . .
C10 C11 C12 118.9(7) . .
C10 C11 H11 120.6 . .
C12 C11 H11 120.6 . .
C13 C12 C11 118.4(6) . .
C13 C12 C15 119.7(6) . .
C11 C12 C15 121.9(6) . .
C14 C13 C12 120.4(6) . .
C14 C13 H13 119.8 . .
C12 C13 H13 119.8 . .
N3 C14 C13 122.6(6) . .
N3 C14 H14 118.7 . .
C13 C14 H14 118.7 . .
O4 C15 O5 124.0(7) . .
O4 C15 C12 123.1(7) . .
O5 C15 C12 112.9(6) . .
O5 C16 C17 110.2(6) . .
O5 C16 H16A 109.6 . .
C17 C16 H16A 109.6 . .
O5 C16 H16B 109.6 . .
C17 C16 H16B 109.6 . .
H16A C16 H16B 108.1 . .
N4 C17 C16 112.0(6) . .
N4 C17 H17A 109.2 . .
C16 C17 H17A 109.2 . .
N4 C17 H17B 109.2 . .
C16 C17 H17B 109.2 . .
H17A C17 H17B 107.9 . .
O6 C18 N4 123.3(7) . .
O6 C18 N4 122.2(7) . 2
N4 C18 N4 114.5(7) . 2
N5 C19 H19A 109.5 . .
N5 C19 H19B 109.5 . .
H19A C19 H19B 109.5 . .
N5 C19 H19C 109.5 . .
H19A C19 H19C 109.5 . .
H19B C19 H19C 109.5 . .
N5 C20 H20A 109.5 . .
N5 C20 H20B 109.5 . .
H20A C20 H20B 109.5 . .
N5 C20 H20C 109.5 . .
H20A C20 H20C 109.5 . .
H20B C20 H20C 109.5 . .
C22 C21 N5 111.3(12) . .
C22 C21 H21A 109.4 . .
N5 C21 H21A 109.4 . .
C22 C21 H21B 109.4 . .
N5 C21 H21B 109.4 . .
H21A C21 H21B 108.0 . .
C21 C22 N6 115.8(10) . .
C21 C22 H22A 108.3 . .
N6 C22 H22A 108.3 . .
C21 C22 H22B 108.3 . .
N6 C22 H22B 108.3 . .
H22A C22 H22B 107.4 . .
N6 C23 H23A 109.5 . .
N6 C23 H23B 109.5 . .
H23A C23 H23B 109.5 . .
N6 C23 H23C 109.5 . .
H23A C23 H23C 109.5 . .
H23B C23 H23C 109.5 . .
N6 C24 H24A 109.5 . .
N6 C24 H24B 109.5 . .
H24A C24 H24B 109.5 . .
N6 C24 H24C 109.5 . .
H24A C24 H24C 109.5 . .
H24B C24 H24C 109.5 . .
F2 B1 F1 112.1(11) . .
F2 B1 F4 105.4(11) . .
F1 B1 F4 112.3(9) . .
F2 B1 F3 111.2(14) . .
F1 B1 F3 106.9(8) . .
F4 B1 F3 109.0(10) . .
F5 B2 F6 109.4(5) . 2_565
F5 B2 F6 109.4(5) . 3_455
F6 B2 F6 109.6(5) 2_565 3_455
F5 B2 F6 109.4(5) . .
F6 B2 F6 109.6(5) 2_565 .
F6 B2 F6 109.6(5) 3_455 .
F7 B3 F8 111.6(8) . 3_565
F7 B3 F8 111.6(8) . 2_665
F8 B3 F8 107.2(9) 3_565 2_665
F7 B3 F8 111.6(8) . .
F8 B3 F8 107.2(9) 3_565 .
F8 B3 F8 107.2(9) 2_665 .
F10 B4 F10 111.50(18) . 3_445
F10 B4 F10 111.50(18) . 2_455
F10 B4 F10 111.50(18) 3_445 2_455
F10 B4 F9 107.4(2) . .
F10 B4 F9 107.4(2) 3_445 .
F10 B4 F9 107.4(2) 2_455 .
H7C O7W H7D 109.5 . .
C26 C25 H25A 109.5 . .
C26 C25 H25B 109.5 . .
H25A C25 H25B 109.5 . .
C26 C25 H25C 109.5 . .
H25A C25 H25C 109.5 . .
H25B C25 H25C 109.5 . .
C27 C26 C25 127(3) . .
C27 C26 O8 119(4) . .
C25 C26 O8 112(3) . .
C26 C27 H27A 109.5 . .
C26 C27 H27B 109.5 . .
H27A C27 H27B 109.5 . .
C26 C27 H27C 109.5 . .
H27A C27 H27C 109.5 . .
H27B C27 H27C 109.5 . .

loop_
_geom_bond_atom_site_label_1
_geom_bond_atom_site_label_2
_geom_bond_distance
_geom_bond_site_symmetry_2
Pd1 N3 2.028(5) .
Pd1 N1 2.036(5) .
Pd1 N6 2.051(7) .
Pd1 N5 2.076(6) .
O1 C6 1.176(9) .
O2 C6 1.344(10) .
O2 C7 1.459(9) .
O3 C9 1.194(11) .
O4 C15 1.207(9) .
O5 C15 1.351(8) .
O5 C16 1.421(9) .
O6 C18 1.203(9) .
N1 C5 1.322(9) .
N1 C1 1.346(8) .
N2 C9 1.371(11) 3
N2 C9 1.396(11) .
N2 C8 1.483(11) .
N3 C14 1.342(9) .
N3 C10 1.353(8) .
N4 C18 1.369(9) .
N4 C18 1.374(9) 3
N4 C17 1.468(10) .
N5 C20 1.414(11) .
N5 C21 1.456(15) .
N5 C19 1.533(16) .
N6 C23 1.451(13) .
N6 C24 1.483(16) .
N6 C22 1.610(16) .
C1 C2 1.366(10) .
C1 H1 0.9300 .
C2 C3 1.394(9) .
C2 H2 0.9300 .
C3 C4 1.391(10) .
C3 C6 1.502(10) .
C4 C5 1.363(11) .
C4 H4 0.9300 .
C5 H5 0.9300 .
C7 C8 1.489(13) .
C7 H7A 0.9700 .
C7 H7B 0.9700 .
C8 H8A 0.9700 .
C8 H8B 0.9700 .
C9 N2 1.371(11) 2
C10 C11 1.380(11) .
C10 H10 0.9300 .
C11 C12 1.389(9) .
C11 H11 0.9300 .
C12 C13 1.362(10) .
C12 C15 1.477(10) .
C13 C14 1.356(10) .
C13 H13 0.9300 .
C14 H14 0.9300 .
C16 C17 1.524(12) .
C16 H16A 0.9700 .
C16 H16B 0.9700 .
C17 H17A 0.9700 .
C17 H17B 0.9700 .
C18 N4 1.374(9) 2
C19 H19A 0.9600 .
C19 H19B 0.9600 .
C19 H19C 0.9600 .
C20 H20A 0.9600 .
C20 H20B 0.9600 .
C20 H20C 0.9600 .
C21 C22 1.322(19) .
C21 H21A 0.9700 .
C21 H21B 0.9700 .
C22 H22A 0.9700 .
C22 H22B 0.9700 .
C23 H23A 0.9600 .
C23 H23B 0.9600 .
C23 H23C 0.9600 .
C24 H24A 0.9600 .
C24 H24B 0.9600 .
C24 H24C 0.9600 .
B1 F2 1.259(14) .
B1 F1 1.317(11) .
B1 F4 1.323(12) .
B1 F3 1.344(14) .
B2 F5 1.375(15) .
B2 F6 1.382(6) 2_565
B2 F6 1.382(6) 3_455
B2 F6 1.382(6) .
B3 F7 1.22(2) .
B3 F8 1.382(10) 3_565
B3 F8 1.382(10) 2_665
B3 F8 1.382(10) .
B4 F10 1.327(2) .
B4 F10 1.327(2) 3_445
B4 F10 1.327(2) 2_455
B4 F9 1.329(2) .
O7W H7C 0.8289 .
O7W H7D 0.8501 .
O8 C26 1.45(5) .
C25 C26 1.32(3) .
C25 H25A 0.9600 .
C25 H25B 0.9600 .
C25 H25C 0.9600 .
C26 C27 1.25(4) .
C27 H27A 0.9600 .
C27 H27B 0.9600 .
C27 H27C 0.9600 .
